data_4325287
loop_
_publ_author_name
'Sau Doan Nguyen'
'Sang-Hwan Kim'
'P. Shiv Halasyamani'

_publ_contact_author_address
;
Department of Chemistry
University of Houston
Houston, Texas
77204-5003
USA
;
_publ_contact_author_email psh@uh.edu
_publ_contact_author_fax 1-713-743-0796
_publ_contact_author_name 'P. Shiv Halasyamani'
_publ_contact_author_phone 1-713-743-3278
_publ_section_title
;
 Synthesis, Characterization, and Structure-Property Relationships in Two
 New Polar Oxides: Zn2(MoO4)(SeO3) and Zn2(MoO4)(TeO3)
;
_journal_name_full 'Inorganic Chemistry'
_journal_page_first 5215
_journal_page_last 5222
_journal_paper_doi 10.1021/ic200511q
_journal_volume 50
_journal_year 2011
_chemical_absolute_configuration unk
_chemical_formula_sum 'Mo O7 Te Zn2'
_chemical_formula_weight 466.28
_chemical_name_systematic
;
 ?
;
_space_group_IT_number 4
_symmetry_cell_setting monoclinic
_symmetry_Int_Tables_number 4
_symmetry_space_group_name_Hall 'P 2yb'
_symmetry_space_group_name_H-M 'P 1 21 1'
_atom_sites_solution_primary direct
_atom_sites_solution_secondary difmap
_cell_angle_alpha 90
_cell_angle_beta 99.351(8)
_cell_angle_gamma 90
_cell_formula_units_Z 2
_cell_length_a 5.178(4)
_cell_length_b 8.409(6)
_cell_length_c 7.241(5)
_cell_measurement_reflns_used 228
_cell_measurement_temperature 293.0(2)
_cell_measurement_theta_max 28.8
_cell_measurement_theta_min 2.8
_cell_volume 311.1(4)
_computing_structure_refinement 'SHELXL-97 (Sheldrick, 1997)'
_diffrn_ambient_temperature 293.0(2)
_diffrn_measured_fraction_theta_full 0.978
_diffrn_measured_fraction_theta_max 0.884
_diffrn_measurement_device_type 'Siemens area detector diffractometer'
_diffrn_measurement_method omega_scans
_diffrn_radiation_monochromator graphite
_diffrn_radiation_type MoK\a
_diffrn_radiation_wavelength 0.71073
_diffrn_reflns_av_R_equivalents 0.0228
_diffrn_reflns_av_unetI/netI 0.0199
_diffrn_reflns_limit_h_max 6
_diffrn_reflns_limit_h_min -6
_diffrn_reflns_limit_k_max 5
_diffrn_reflns_limit_k_min -10
_diffrn_reflns_limit_l_max 8
_diffrn_reflns_limit_l_min -9
_diffrn_reflns_number 1940
_diffrn_reflns_theta_full 25
_diffrn_reflns_theta_max 28.79
_diffrn_reflns_theta_min 2.85
_exptl_absorpt_coefficient_mu 14.212
_exptl_absorpt_correction_T_max 0.8709
_exptl_absorpt_correction_T_min 0.4826
_exptl_absorpt_correction_type psi-scans
_exptl_crystal_colour Colorless
_exptl_crystal_density_diffrn 4.978
_exptl_crystal_description rod
_exptl_crystal_F_000 420
_exptl_crystal_size_max 0.06
_exptl_crystal_size_mid 0.01
_exptl_crystal_size_min 0.01
_refine_diff_density_max 1.623
_refine_diff_density_min -1.418
_refine_diff_density_rms 0.231
_refine_ls_abs_structure_details 'Flack H D (1983), Acta Cryst. A39, 876-881'
_refine_ls_abs_structure_Flack 0.00(2)
_refine_ls_extinction_coef 0.054(2)
_refine_ls_extinction_expression Fc^*^=kFc[1+0.001xFc^2^\l^3^/sin(2\q)]^-1/4^
_refine_ls_extinction_method SHELXL
_refine_ls_goodness_of_fit_ref 1.099
_refine_ls_matrix_type full
_refine_ls_number_parameters 102
_refine_ls_number_reflns 976
_refine_ls_number_restraints 1
_refine_ls_restrained_S_all 1.099
_refine_ls_R_factor_all 0.0212
_refine_ls_R_factor_gt 0.0209
_refine_ls_shift/su_max 0.001
_refine_ls_shift/su_mean 0
_refine_ls_structure_factor_coef Fsqd
_refine_ls_weighting_details 'calc w=1/[\s^2^(Fo^2^)+(0.0433P)^2^+0.0000P] where P=(Fo^2^+2Fc^2^)/3'
_refine_ls_weighting_scheme calc
_refine_ls_wR_factor_gt 0.0541
_refine_ls_wR_factor_ref 0.0542
_reflns_number_gt 967
_reflns_number_total 976
_reflns_threshold_expression >2sigma(I)
_cod_data_source_file ic200511q_si_003_2.cif
_cod_data_source_block Zn2MoTeO7
_cod_original_sg_symbol_H-M 'P 21'
_cod_database_code 4325287

loop_
_symmetry_equiv_pos_as_xyz
'x, y, z'
'-x, y+1/2, -z'

loop_
_atom_site_label
_atom_site_type_symbol
_atom_site_fract_x
_atom_site_fract_y
_atom_site_fract_z
_atom_site_U_iso_or_equiv
_atom_site_adp_type
_atom_site_occupancy
_atom_site_symmetry_multiplicity
_atom_site_calc_flag
Te1 Te 0.51609(6) 0.25046(8) 0.35499(5) 0.00970(15) Uani 1 1 d
Mo1 Mo 0.07776(9) 0.53137(7) 0.01575(7) 0.01031(16) Uani 1 1 d
Zn1 Zn 0.94879(13) 0.53915(11) 0.48941(11) 0.01190(19) Uani 1 1 d
Zn2 Zn 0.52197(14) 0.35956(12) 0.76052(9) 0.0117(2) Uani 1 1 d
O1 O 0.7038(9) 0.0582(6) 0.3655(7) 0.0136(10) Uani 1 1 d
O2 O 0.7551(9) 0.3479(7) 0.5461(7) 0.0121(10) Uani 1 1 d
O3 O 0.7916(9) 0.5559(7) 0.8427(7) 0.0156(10) Uani 1 1 d
O4 O 0.3115(9) 0.2093(6) 0.5433(7) 0.0138(10) Uani 1 1 d
O5 O 0.2767(9) 0.3781(7) 0.9490(7) 0.0173(11) Uani 1 1 d
O6 O 0.2561(10) 0.7076(7) 0.0501(7) 0.0198(12) Uani 1 1 d
O7 O 0.9939(10) 0.4721(9) 0.2319(7) 0.0231(14) Uani 1 1 d

loop_
_atom_site_aniso_label
_atom_site_aniso_U_11
_atom_site_aniso_U_22
_atom_site_aniso_U_33
_atom_site_aniso_U_23
_atom_site_aniso_U_13
_atom_site_aniso_U_12
Te1 0.0103(2) 0.0103(2) 0.00804(19) 0.00023(15) 0.00012(13) 0.00104(14)
Mo1 0.0100(2) 0.0128(3) 0.0075(2) -0.0005(2) -0.00060(19) 0.00011(19)
Zn1 0.0095(3) 0.0141(5) 0.0117(3) -0.0016(3) 0.0004(3) -0.0004(3)
Zn2 0.0121(4) 0.0129(5) 0.0099(4) 0.0002(3) 0.0017(3) 0.0016(3)
O1 0.009(2) 0.012(3) 0.018(2) -0.0053(19) -0.0025(16) 0.0028(16)
O2 0.012(2) 0.012(3) 0.013(2) -0.0003(19) 0.0014(15) -0.0036(18)
O3 0.011(2) 0.015(3) 0.019(2) -0.002(2) -0.0032(18) -0.0002(18)
O4 0.013(2) 0.013(3) 0.017(2) -0.0020(19) 0.0065(17) -0.0033(17)
O5 0.017(2) 0.019(3) 0.017(2) 0.004(2) 0.0074(18) 0.007(2)
O6 0.021(2) 0.019(3) 0.017(2) -0.004(2) -0.0015(19) -0.0045(19)
O7 0.027(3) 0.031(4) 0.013(2) -0.001(2) 0.007(2) -0.002(2)

loop_
_atom_type_symbol
_atom_type_description
_atom_type_scat_dispersion_real
_atom_type_scat_dispersion_imag
_atom_type_scat_source
O O 0.0106 0.006 'International Tables Vol C Tables 4.2.6.8 and 6.1.1.4'
Zn Zn 0.2839 1.4301 'International Tables Vol C Tables 4.2.6.8 and 6.1.1.4'
Mo Mo -1.6832 0.6857 'International Tables Vol C Tables 4.2.6.8 and 6.1.1.4'
Te Te -0.5308 1.6751 'International Tables Vol C Tables 4.2.6.8 and 6.1.1.4'

loop_
_geom_angle_atom_site_label_1
_geom_angle_atom_site_label_2
_geom_angle_atom_site_label_3
_geom_angle
_geom_angle_site_symmetry_1
_geom_angle_site_symmetry_3
O1 Te1 O2 94.1(2) . .
O1 Te1 O4 99.2(2) . .
O2 Te1 O4 85.9(2) . .
O1 Te1 Zn2 107.05(15) . .
O6 Mo1 O7 108.3(3) . 1_455
O6 Mo1 O5 109.9(3) . 1_554
O7 Mo1 O5 106.0(3) 1_455 1_554
O6 Mo1 O3 111.2(2) . 1_454
O7 Mo1 O3 111.0(2) 1_455 1_454
O5 Mo1 O3 110.2(2) 1_554 1_454
O1 Zn1 O4 124.5(2) 2_756 2_656
O1 Zn1 O2 114.4(2) 2_756 .
O4 Zn1 O2 105.0(2) 2_656 .
O1 Zn1 O7 106.9(2) 2_756 .
O4 Zn1 O7 106.0(2) 2_656 .
O2 Zn1 O7 96.0(3) . .
O5 Zn2 O6 86.7(2) . 2_646
O5 Zn2 O2 175.33(18) . .
O6 Zn2 O2 97.8(2) 2_646 .
O5 Zn2 O1 82.4(2) . 2_656
O6 Zn2 O1 163.7(2) 2_646 2_656
O2 Zn2 O1 93.4(2) . 2_656
O5 Zn2 O4 103.8(2) . .
O6 Zn2 O4 106.2(2) 2_646 .
O2 Zn2 O4 73.77(19) . .
O1 Zn2 O4 88.3(2) 2_656 .
O5 Zn2 O3 101.7(2) . .
O6 Zn2 O3 91.4(2) 2_646 .
O2 Zn2 O3 79.58(19) . .
O1 Zn2 O3 78.9(2) 2_656 .
O4 Zn2 O3 149.63(19) . .
O5 Zn2 Te1 139.55(15) . .
O6 Zn2 Te1 111.44(16) 2_646 .
O2 Zn2 Te1 37.23(13) . .
O1 Zn2 Te1 84.63(15) 2_656 .
O4 Zn2 Te1 37.51(13) . .
O3 Zn2 Te1 113.15(14) . .
Te1 O1 Zn1 121.4(3) . 2_746
Te1 O1 Zn2 114.1(2) . 2_646
Zn1 O1 Zn2 123.9(3) 2_746 2_646
Te1 O2 Zn1 119.8(3) . .
Te1 O2 Zn2 100.0(2) . .
Zn1 O2 Zn2 119.0(3) . .
Mo1 O3 Zn2 121.6(3) 1_656 .
Te1 O4 Zn1 120.2(3) . 2_646
Te1 O4 Zn2 98.2(2) . .
Zn1 O4 Zn2 140.4(3) 2_646 .
Mo1 O5 Zn2 134.6(3) 1_556 .
Mo1 O6 Zn2 147.2(3) . 2_656
Mo1 O7 Zn1 146.3(4) 1_655 .

loop_
_geom_bond_atom_site_label_1
_geom_bond_atom_site_label_2
_geom_bond_distance
_geom_bond_site_symmetry_2
Te1 O1 1.882(5) .
Te1 O2 1.887(5) .
Te1 O4 1.890(5) .
Te1 Zn2 3.072(2) .
Mo1 O6 1.743(6) .
Mo1 O7 1.763(5) 1_455
Mo1 O5 1.766(5) 1_554
Mo1 O3 1.790(4) 1_454
Zn1 O1 1.937(5) 2_756
Zn1 O4 1.953(5) 2_656
Zn1 O2 1.973(5) .
Zn1 O7 1.998(6) .
Zn2 O5 2.016(5) .
Zn2 O6 2.079(5) 2_646
Zn2 O2 2.118(5) .
Zn2 O1 2.155(5) 2_656
Zn2 O4 2.168(5) .
Zn2 O3 2.181(5) .
O1 Zn1 1.937(5) 2_746
O1 Zn2 2.155(5) 2_646
O3 Mo1 1.790(4) 1_656
O4 Zn1 1.953(5) 2_646
O5 Mo1 1.766(5) 1_556
O6 Zn2 2.079(5) 2_656
O7 Mo1 1.763(5) 1_655
